data_4003216
loop_
_publ_author_name
'Ju, Zhanfeng'
'Yan, Shichen'
'Yuan, Daqiang'

_publ_section_title
;
 De Novo Tailoring Pore Morphologies and Sizes for Different Substrates in
 a Urea-Containing MOFs Catalytic Platform
;
_journal_issue 7
_journal_name_full 'Chemistry of Materials'
_journal_page_first 2000
_journal_paper_doi 10.1021/acs.chemmater.5b03999
_journal_volume 28
_journal_year 2016
_chemical_formula_sum 'C33 H24 Cu3 N6 O18'
_chemical_formula_weight 983.20
_space_group_crystal_system tetragonal
_space_group_IT_number 87
_space_group_name_Hall '-I 4'
_space_group_name_H-M_alt 'I 4/m'
_atom_sites_solution_hydrogens geom
_audit_creation_method SHELXL-2014/7
_cell_angle_alpha 90
_cell_angle_beta 90
_cell_angle_gamma 90
_cell_formula_units_Z 16
_cell_length_a 30.4638(3)
_cell_length_b 30.4638(3)
_cell_length_c 44.2772(7)
_cell_measurement_reflns_used 10241
_cell_measurement_temperature 100(2)
_cell_measurement_theta_max 68.4030
_cell_measurement_theta_min 3.3740
_cell_volume 41091.2(9)
_computing_cell_refinement
;
CrysAlisPro, Agilent Technologies,
Version 1.171.37.35 (release 13-08-2014 CrysAlis171 .NET)
(compiled Aug 13 2014,18:06:01)
;
_computing_data_collection
;
CrysAlisPro, Agilent Technologies,
Version 1.171.37.35 (release 13-08-2014 CrysAlis171 .NET)
(compiled Aug 13 2014,18:06:01)
;
_computing_data_reduction
;
CrysAlisPro, Agilent Technologies,
Version 1.171.37.35 (release 13-08-2014 CrysAlis171 .NET)
(compiled Aug 13 2014,18:06:01)
;
_computing_structure_refinement 'SHELXL-2014/7 (Sheldrick, 2014)'
_computing_structure_solution 'SHELXT-2014/7 (Sheldrick, 2014)'
_diffrn_ambient_temperature 100(2)
_diffrn_detector_area_resol_mean 10.5594
_diffrn_measured_fraction_theta_full 0.994
_diffrn_measured_fraction_theta_max 0.965
_diffrn_measurement_device_type 'SuperNova, Dual, Cu at zero, Atlas'
_diffrn_measurement_method '\w scans'
_diffrn_radiation_type CuK\a
_diffrn_radiation_wavelength 1.54184
_diffrn_reflns_av_R_equivalents 0.0318
_diffrn_reflns_av_unetI/netI 0.0460
_diffrn_reflns_Laue_measured_fraction_full 0.994
_diffrn_reflns_Laue_measured_fraction_max 0.965
_diffrn_reflns_limit_h_max 37
_diffrn_reflns_limit_h_min -25
_diffrn_reflns_limit_k_max 34
_diffrn_reflns_limit_k_min -36
_diffrn_reflns_limit_l_max 54
_diffrn_reflns_limit_l_min -54
_diffrn_reflns_number 41283
_diffrn_reflns_point_group_measured_fraction_full 0.994
_diffrn_reflns_point_group_measured_fraction_max 0.965
_diffrn_reflns_theta_full 67.684
_diffrn_reflns_theta_max 73.355
_diffrn_reflns_theta_min 3.394
_diffrn_source 'sealed X-ray tube'
_exptl_absorpt_coefficient_mu 1.009
_exptl_absorpt_correction_T_max 1.00000
_exptl_absorpt_correction_T_min 0.98398
_exptl_absorpt_correction_type multi-scan
_exptl_absorpt_process_details
;
CrysAlisPro, Agilent Technologies,
Version 1.171.37.35 (release 13-08-2014 CrysAlis171 .NET)
(compiled Aug 13 2014,18:06:01)
Empirical absorption correction using spherical harmonics,
 implemented in SCALE3 ABSPACK scaling algorithm.
;
_exptl_crystal_colour green
_exptl_crystal_density_diffrn 0.636
_exptl_crystal_description prism
_exptl_crystal_F_000 7920
_exptl_crystal_size_max 0.100
_exptl_crystal_size_mid 0.090
_exptl_crystal_size_min 0.080
_refine_diff_density_max 0.792
_refine_diff_density_min -0.691
_refine_diff_density_rms 0.079
_refine_ls_extinction_method none
_refine_ls_goodness_of_fit_ref 0.974
_refine_ls_hydrogen_treatment constr
_refine_ls_matrix_type full
_refine_ls_number_parameters 547
_refine_ls_number_reflns 20219
_refine_ls_number_restraints 138
_refine_ls_restrained_S_all 1.108
_refine_ls_R_factor_all 0.1083
_refine_ls_R_factor_gt 0.0764
_refine_ls_shift/su_max 0.001
_refine_ls_shift/su_mean 0.000
_refine_ls_structure_factor_coef Fsqd
_refine_ls_weighting_details 'w=1/[\s^2^(Fo^2^)+(0.1757P)^2^] where P=(Fo^2^+2Fc^2^)/3'
_refine_ls_weighting_scheme calc
_refine_ls_wR_factor_gt 0.2187
_refine_ls_wR_factor_ref 0.2580
_reflns_Friedel_coverage 0.000
_reflns_number_gt 12212
_reflns_number_total 20219
_reflns_threshold_expression 'I > 2\s(I)'
_cod_data_source_file cm5b03999_si_002.cif
_cod_data_source_block URMOF1
_cod_original_cell_volume 41091.1(10)
_cod_database_code 4003216
_shelx_shelxl_version_number 2014/7
_shelx_space_group_comment
;
The symmetry employed for this shelxl refinement is uniquely defined
by the following loop, which should always be used as a source of
symmetry information in preference to the above space-group names.
They are only intended as comments.
;
_shelx_estimated_absorpt_t_min 0.906
_shelx_estimated_absorpt_t_max 0.924

loop_
_space_group_symop_operation_xyz
'x, y, z'
'-y, x, z'
'-x, -y, z'
'y, -x, z'
'x+1/2, y+1/2, z+1/2'
'-y+1/2, x+1/2, z+1/2'
'-x+1/2, -y+1/2, z+1/2'
'y+1/2, -x+1/2, z+1/2'
'-x, -y, -z'
'y, -x, -z'
'x, y, -z'
'-y, x, -z'
'-x+1/2, -y+1/2, -z+1/2'
'y+1/2, -x+1/2, -z+1/2'
'x+1/2, y+1/2, -z+1/2'
'-y+1/2, x+1/2, -z+1/2'

loop_
_atom_site_label
_atom_site_type_symbol
_atom_site_fract_x
_atom_site_fract_y
_atom_site_fract_z
_atom_site_U_iso_or_equiv
_atom_site_adp_type
_atom_site_occupancy
_atom_site_site_symmetry_order
_atom_site_calc_flag
_atom_site_refinement_flags_posn
_atom_site_refinement_flags_adp
_atom_site_refinement_flags_occupancy
Cu1 Cu 0.07384(3) 0.33819(2) 0.5000 0.0546(2) Uani 1 2 d S T P
Cu2 Cu 0.05574(3) 0.25309(2) 0.5000 0.0530(2) Uani 1 2 d S T P
Cu3 Cu 0.09764(2) 0.84406(2) 0.62788(2) 0.05626(17) Uani 1 1 d . . .
Cu4 Cu 0.13100(2) 0.79193(2) 0.66983(2) 0.05610(17) Uani 1 1 d . . .
O1 O 0.11503(12) 0.31973(9) 0.53131(7) 0.0724(8) Uani 1 1 d . . .
O2 O 0.10061(11) 0.24771(9) 0.53080(6) 0.0675(7) Uani 1 1 d . . .
O3 O 0.16474(11) 0.15495(10) 0.60870(7) 0.0731(8) Uani 1 1 d . . .
O4 O 0.20437(11) 0.18462(10) 0.64602(7) 0.0716(8) Uani 1 1 d . . .
O5 O 0.29642(11) 0.42772(10) 0.81228(7) 0.0731(8) Uani 1 1 d . . .
O6 O 0.34482(11) 0.45376(10) 0.84601(7) 0.0731(8) Uani 1 1 d . . .
O7 O 0.37612(11) 0.60916(10) 0.84783(7) 0.0737(8) Uani 1 1 d . . .
O8 O 0.35214(11) 0.65313(10) 0.81072(7) 0.0716(8) Uani 1 1 d . . .
O9 O 0.10966(11) 0.74501(10) 0.64319(7) 0.0733(8) Uani 1 1 d . . .
O10 O 0.07641(11) 0.78957(10) 0.61013(7) 0.0735(8) Uani 1 1 d . . .
O11 O -0.01386(11) 0.72839(9) 0.53100(7) 0.0695(7) Uani 1 1 d . . .
O12 O -0.02826(12) 0.65623(10) 0.53063(7) 0.0762(8) Uani 1 1 d . . .
O13 O 0.1655(2) 0.39277(17) 0.60570(13) 0.1379(17) Uani 1 1 d . U .
O14 O 0.27393(18) 0.48517(15) 0.72033(11) 0.1222(15) Uani 1 1 d . U .
O15 O 0.1372(3) 0.6088(2) 0.63557(16) 0.175(2) Uani 1 1 d . U .
O16 O 0.0941(2) 0.40550(14) 0.5000 0.0917(15) Uani 1 2 d S T P
O17 O 0.0382(2) 0.18534(17) 0.5000 0.129(3) Uani 1 2 d S T P
O18 O 0.15685(13) 0.75065(12) 0.70462(8) 0.0926(11) Uani 1 1 d . . .
O19 O 0.07105(18) 0.88619(16) 0.59398(9) 0.1175(14) Uani 1 1 d . U .
N1 N 0.21853(19) 0.34336(16) 0.61776(12) 0.1037(15) Uani 1 1 d . U .
H1N H 0.2439 0.3393 0.6269 0.124 Uiso 1 1 calc R U .
N2 N 0.2243(2) 0.41353(19) 0.63279(15) 0.1270(19) Uani 1 1 d . U .
H2N H 0.2508 0.4057 0.6385 0.152 Uiso 1 1 calc R U .
N3 N 0.2760(2) 0.55492(19) 0.73918(13) 0.1210(18) Uani 1 1 d . U .
H3N H 0.2680 0.5821 0.7354 0.145 Uiso 1 1 calc R U .
N4 N 0.2428(2) 0.5418(2) 0.69478(15) 0.138(2) Uani 1 1 d . U .
H4N H 0.2408 0.5706 0.6943 0.165 Uiso 1 1 calc R U .
N5 N 0.1352(3) 0.5416(3) 0.61467(19) 0.166(3) Uani 1 1 d . U .
H5N H 0.1215 0.5245 0.6017 0.199 Uiso 1 1 calc R U .
N6 N 0.0889(2) 0.5937(2) 0.59741(15) 0.138(2) Uani 1 1 d . U .
H6N H 0.0766 0.5723 0.5871 0.166 Uiso 1 1 calc R U .
C1 C 0.11931(16) 0.28156(12) 0.54120(9) 0.0623(10) Uani 1 1 d . . .
C2 C 0.18336(15) 0.18611(13) 0.62151(10) 0.0646(10) Uani 1 1 d . . .
C3 C 0.14998(16) 0.27502(14) 0.56683(10) 0.0670(10) Uani 1 1 d . . .
C4 C 0.15470(15) 0.23365(14) 0.58018(9) 0.0631(10) Uani 1 1 d . . .
H4 H 0.1403 0.2087 0.5719 0.076 Uiso 1 1 calc R U .
C5 C 0.18089(16) 0.22965(15) 0.60591(10) 0.0689(11) Uani 1 1 d . . .
C6 C 0.2022(2) 0.26554(15) 0.61750(12) 0.0837(15) Uani 1 1 d . . .
H6A H 0.2199 0.2624 0.6350 0.100 Uiso 1 1 calc R U .
C7 C 0.1982(2) 0.30704(15) 0.60379(13) 0.0922(18) Uani 1 1 d . . .
C8 C 0.17271(19) 0.31111(15) 0.57808(12) 0.0824(14) Uani 1 1 d . . .
H8 H 0.1707 0.3386 0.5681 0.099 Uiso 1 1 calc R U .
C9 C 0.32026(15) 0.45717(13) 0.82357(10) 0.0657(10) Uani 1 1 d . . .
C10 C 0.35705(14) 0.61673(14) 0.82364(9) 0.0634(10) Uani 1 1 d . . .
C11 C 0.32077(16) 0.50100(14) 0.80797(10) 0.0700(11) Uani 1 1 d . . .
C12 C 0.34041(14) 0.53617(14) 0.82116(9) 0.0627(9) Uani 1 1 d . . .
H12 H 0.3558 0.5326 0.8396 0.075 Uiso 1 1 calc R U .
C13 C 0.33810(16) 0.57725(15) 0.80782(10) 0.0690(11) Uani 1 1 d . . .
C14 C 0.3172(2) 0.58228(15) 0.78054(12) 0.0893(16) Uani 1 1 d . . .
H14 H 0.3162 0.6103 0.7712 0.107 Uiso 1 1 calc R U .
C15 C 0.2977(2) 0.54713(17) 0.76686(13) 0.0931(16) Uani 1 1 d . U .
C16 C 0.2987(2) 0.50583(16) 0.78079(13) 0.0968(19) Uani 1 1 d . . .
H16 H 0.2844 0.4814 0.7717 0.116 Uiso 1 1 calc R U .
C17 C 0.08622(15) 0.75257(14) 0.62012(10) 0.0671(10) Uani 1 1 d . . .
C18 C -0.00908(16) 0.68975(14) 0.53994(9) 0.0662(10) Uani 1 1 d . . .
C19 C 0.07064(17) 0.71397(15) 0.60293(11) 0.0746(12) Uani 1 1 d . . .
C20 C 0.04095(15) 0.71953(15) 0.57937(10) 0.0679(10) Uani 1 1 d . . .
H20 H 0.0320 0.7483 0.5738 0.081 Uiso 1 1 calc R U .
C21 C 0.02458(18) 0.68395(15) 0.56420(11) 0.0774(13) Uani 1 1 d . . .
C22 C 0.0396(2) 0.64125(19) 0.57126(14) 0.0996(17) Uani 1 1 d . U .
H22 H 0.0281 0.6162 0.5612 0.120 Uiso 1 1 calc R U .
C23 C 0.0718(2) 0.6369(2) 0.59333(16) 0.1079(19) Uani 1 1 d . U .
C24 C 0.0856(2) 0.67288(18) 0.61012(13) 0.0958(16) Uani 1 1 d . U .
H24 H 0.1053 0.6690 0.6265 0.115 Uiso 1 1 calc R U .
C25 C 0.2011(3) 0.3836(2) 0.61780(16) 0.1098(19) Uani 1 1 d . U .
C26 C 0.2665(3) 0.5244(2) 0.71796(16) 0.112(2) Uani 1 1 d . U .
C27 C 0.1224(3) 0.5834(3) 0.6159(2) 0.133(2) Uani 1 1 d . U .
C28 C 0.2110(3) 0.4564(2) 0.64048(18) 0.119(2) Uani 1 1 d . U .
C29 C 0.2319(3) 0.4763(2) 0.66412(18) 0.121(2) Uani 1 1 d . U .
H29 H 0.2535 0.4610 0.6754 0.145 Uiso 1 1 calc R U .
C30 C 0.2212(3) 0.5187(2) 0.67125(17) 0.121(2) Uani 1 1 d . U .
C31 C 0.1925(3) 0.5412(3) 0.65472(18) 0.131(2) Uani 1 1 d . U .
H31 H 0.1884 0.5716 0.6586 0.158 Uiso 1 1 calc R U .
C32 C 0.1693(3) 0.5218(3) 0.6326(2) 0.132(2) Uani 1 1 d . U .
C33 C 0.1799(3) 0.4790(2) 0.62305(19) 0.131(2) Uani 1 1 d . U .
H33 H 0.1668 0.4661 0.6057 0.157 Uiso 1 1 calc R U .

loop_
_atom_site_aniso_label
_atom_site_aniso_U_11
_atom_site_aniso_U_22
_atom_site_aniso_U_33
_atom_site_aniso_U_23
_atom_site_aniso_U_13
_atom_site_aniso_U_12
Cu1 0.0749(5) 0.0443(4) 0.0446(4) 0.000 0.000 -0.0025(3)
Cu2 0.0714(5) 0.0440(4) 0.0436(3) 0.000 0.000 -0.0018(3)
Cu3 0.0538(3) 0.0604(3) 0.0546(3) 0.0144(2) -0.0125(2) -0.0056(2)
Cu4 0.0558(3) 0.0579(3) 0.0545(3) 0.0125(2) -0.0128(2) -0.0048(2)
O1 0.098(2) 0.0558(16) 0.0629(15) 0.0061(13) -0.0153(16) -0.0074(15)
O2 0.088(2) 0.0555(15) 0.0586(14) 0.0018(12) -0.0138(14) -0.0010(14)
O3 0.092(2) 0.0624(16) 0.0648(16) -0.0005(14) -0.0264(16) 0.0005(15)
O4 0.087(2) 0.0614(16) 0.0664(17) -0.0049(14) -0.0246(15) 0.0033(14)
O5 0.0824(19) 0.0592(16) 0.0778(19) -0.0068(14) -0.0227(16) -0.0013(14)
O6 0.082(2) 0.0640(17) 0.0731(18) -0.0003(14) -0.0268(16) -0.0020(14)
O7 0.089(2) 0.0615(16) 0.0708(17) 0.0117(14) -0.0257(16) -0.0104(15)
O8 0.085(2) 0.0631(16) 0.0670(16) 0.0089(14) -0.0194(15) -0.0104(14)
O9 0.081(2) 0.0654(17) 0.0735(18) 0.0045(14) -0.0241(16) 0.0007(14)
O10 0.0774(19) 0.0663(17) 0.0768(18) 0.0061(15) -0.0281(16) 0.0002(14)
O11 0.088(2) 0.0571(16) 0.0636(15) 0.0017(13) -0.0215(15) -0.0003(14)
O12 0.100(2) 0.0582(16) 0.0706(17) -0.0017(14) -0.0256(17) 0.0013(15)
O13 0.148(3) 0.106(3) 0.160(3) -0.028(3) -0.054(3) 0.009(2)
O14 0.156(3) 0.091(2) 0.119(3) -0.004(2) -0.064(2) 0.014(2)
O15 0.191(4) 0.144(3) 0.190(4) -0.004(3) -0.084(3) 0.026(3)
O16 0.132(4) 0.045(2) 0.098(3) 0.000 0.000 -0.014(2)
O17 0.094(4) 0.054(3) 0.237(8) 0.000 0.000 -0.013(3)
O18 0.107(3) 0.090(2) 0.081(2) 0.0357(19) -0.028(2) 0.010(2)
O19 0.150(3) 0.112(3) 0.090(2) 0.024(2) -0.022(2) 0.043(2)
N1 0.119(3) 0.076(2) 0.117(3) -0.003(2) -0.046(2) 0.000(2)
N2 0.147(3) 0.096(3) 0.138(3) -0.010(3) -0.064(3) 0.005(3)
N3 0.150(3) 0.097(3) 0.116(3) 0.001(2) -0.061(3) 0.004(3)
N4 0.168(4) 0.110(3) 0.136(3) -0.001(3) -0.071(3) 0.006(3)
N5 0.185(4) 0.142(4) 0.171(4) -0.005(3) -0.081(3) 0.022(3)
N6 0.156(4) 0.117(3) 0.142(3) -0.003(3) -0.069(3) 0.019(3)
C1 0.093(3) 0.0471(19) 0.0472(18) 0.0027(16) -0.007(2) -0.0038(19)
C2 0.077(3) 0.053(2) 0.064(2) -0.0145(18) -0.014(2) 0.0139(19)
C3 0.083(3) 0.057(2) 0.061(2) -0.0128(18) -0.012(2) 0.0021(19)
C4 0.072(2) 0.061(2) 0.056(2) -0.0066(18) -0.0071(19) 0.0019(19)
C5 0.081(3) 0.063(2) 0.063(2) -0.0050(19) -0.020(2) 0.004(2)
C6 0.114(4) 0.057(2) 0.080(3) -0.011(2) -0.036(3) 0.013(2)
C7 0.120(4) 0.053(2) 0.104(4) -0.008(2) -0.055(3) -0.001(2)
C8 0.109(4) 0.051(2) 0.087(3) -0.006(2) -0.029(3) 0.005(2)
C9 0.073(2) 0.054(2) 0.070(2) -0.0100(19) -0.015(2) 0.0111(18)
C10 0.060(2) 0.067(2) 0.064(2) 0.0083(19) -0.0124(19) -0.0136(18)
C11 0.077(3) 0.060(2) 0.073(2) -0.004(2) -0.020(2) 0.006(2)
C12 0.068(2) 0.062(2) 0.058(2) -0.0005(18) -0.0142(19) 0.0011(18)
C13 0.078(3) 0.062(2) 0.067(2) 0.005(2) -0.018(2) 0.001(2)
C14 0.125(4) 0.054(2) 0.089(3) 0.007(2) -0.046(3) 0.002(3)
C15 0.119(3) 0.069(2) 0.092(3) 0.002(2) -0.042(3) 0.004(2)
C16 0.134(5) 0.057(2) 0.100(4) -0.007(2) -0.056(4) 0.004(3)
C17 0.067(2) 0.065(2) 0.069(2) 0.006(2) -0.025(2) -0.0055(19)
C18 0.086(3) 0.062(2) 0.0504(19) -0.0012(18) -0.015(2) 0.001(2)
C19 0.086(3) 0.064(2) 0.074(3) -0.005(2) -0.027(2) 0.006(2)
C20 0.073(3) 0.063(2) 0.067(2) 0.002(2) -0.016(2) 0.008(2)
C21 0.094(3) 0.065(2) 0.073(3) -0.004(2) -0.024(3) 0.008(2)
C22 0.121(4) 0.077(3) 0.101(3) -0.005(3) -0.038(3) 0.010(3)
C23 0.126(4) 0.081(3) 0.117(3) 0.001(3) -0.045(3) 0.019(3)
C24 0.112(3) 0.078(3) 0.098(3) -0.002(2) -0.039(3) 0.009(3)
C25 0.130(4) 0.080(3) 0.120(4) -0.013(3) -0.055(3) 0.003(3)
C26 0.140(4) 0.082(3) 0.114(3) 0.000(3) -0.056(3) 0.012(3)
C27 0.157(4) 0.106(4) 0.136(4) -0.004(3) -0.061(4) 0.030(3)
C28 0.142(4) 0.090(3) 0.125(4) -0.008(3) -0.054(3) 0.016(3)
C29 0.146(4) 0.090(3) 0.127(4) -0.016(3) -0.064(3) 0.005(3)
C30 0.153(4) 0.092(3) 0.120(4) -0.012(3) -0.053(3) 0.008(3)
C31 0.157(4) 0.107(4) 0.130(4) -0.010(3) -0.064(4) 0.013(3)
C32 0.157(4) 0.100(4) 0.139(4) -0.004(3) -0.056(4) 0.019(3)
C33 0.159(4) 0.098(4) 0.135(4) -0.010(3) -0.060(4) 0.018(3)

loop_
_atom_type_symbol
_atom_type_description
_atom_type_scat_dispersion_real
_atom_type_scat_dispersion_imag
_atom_type_scat_source
C C 0.0181 0.0091 'International Tables Vol C Tables 4.2.6.8 and 6.1.1.4'
H H 0.0000 0.0000 'International Tables Vol C Tables 4.2.6.8 and 6.1.1.4'
N N 0.0311 0.0180 'International Tables Vol C Tables 4.2.6.8 and 6.1.1.4'
O O 0.0492 0.0322 'International Tables Vol C Tables 4.2.6.8 and 6.1.1.4'
Cu Cu -1.9646 0.5888 'International Tables Vol C Tables 4.2.6.8 and 6.1.1.4'

loop_
_geom_angle_atom_site_label_1
_geom_angle_atom_site_label_2
_geom_angle_atom_site_label_3
_geom_angle
_geom_angle_site_symmetry_1
_geom_angle_site_symmetry_3
O12 Cu1 O12 88.2(2) 9_566 3_565
O12 Cu1 O1 89.37(15) 9_566 11_556
O12 Cu1 O1 167.78(13) 3_565 11_556
O12 Cu1 O1 167.77(13) 9_566 .
O12 Cu1 O1 89.37(15) 3_565 .
O1 Cu1 O1 90.5(2) 11_556 .
O12 Cu1 O16 97.02(15) 9_566 .
O12 Cu1 O16 97.02(15) 3_565 .
O1 Cu1 O16 95.17(15) 11_556 .
O1 Cu1 O16 95.17(15) . .
O12 Cu1 Cu2 86.40(9) 9_566 .
O12 Cu1 Cu2 86.40(9) 3_565 .
O1 Cu1 Cu2 81.49(9) 11_556 .
O1 Cu1 Cu2 81.49(9) . .
O16 Cu1 Cu2 175.22(17) . .
O2 Cu2 O2 89.47(19) 11_556 .
O2 Cu2 O11 89.46(14) 11_556 9_566
O2 Cu2 O11 167.92(13) . 9_566
O2 Cu2 O11 167.92(13) 11_556 3_565
O2 Cu2 O11 89.46(14) . 3_565
O11 Cu2 O11 89.1(2) 9_566 3_565
O2 Cu2 O17 95.43(15) 11_556 .
O2 Cu2 O17 95.43(15) . .
O11 Cu2 O17 96.65(15) 9_566 .
O11 Cu2 O17 96.65(15) 3_565 .
O2 Cu2 Cu1 86.33(9) 11_556 .
O2 Cu2 Cu1 86.33(9) . .
O11 Cu2 Cu1 81.59(9) 9_566 .
O11 Cu2 Cu1 81.59(9) 3_565 .
O17 Cu2 Cu1 177.50(18) . .
O6 Cu3 O10 89.00(15) 16_556 .
O6 Cu3 O7 89.62(15) 16_556 13_566
O10 Cu3 O7 168.15(12) . 13_566
O6 Cu3 O3 167.30(12) 16_556 4_565
O10 Cu3 O3 90.26(15) . 4_565
O7 Cu3 O3 88.51(15) 13_566 4_565
O6 Cu3 O19 96.05(17) 16_556 .
O10 Cu3 O19 95.90(17) . .
O7 Cu3 O19 95.95(17) 13_566 .
O3 Cu3 O19 96.64(17) 4_565 .
O6 Cu3 Cu4 84.21(9) 16_556 .
O10 Cu3 Cu4 84.21(9) . .
O7 Cu3 Cu4 83.94(9) 13_566 .
O3 Cu3 Cu4 83.10(9) 4_565 .
O19 Cu3 Cu4 179.72(17) . .
O4 Cu4 O8 88.19(15) 4_565 13_566
O4 Cu4 O5 168.44(13) 4_565 16_556
O8 Cu4 O5 90.11(15) 13_566 16_556
O4 Cu4 O9 89.70(15) 4_565 .
O8 Cu4 O9 167.57(12) 13_566 .
O5 Cu4 O9 89.51(15) 16_556 .
O4 Cu4 O18 96.62(14) 4_565 .
O8 Cu4 O18 95.14(14) 13_566 .
O5 Cu4 O18 94.93(14) 16_556 .
O9 Cu4 O18 97.27(14) . .
O4 Cu4 Cu3 84.68(9) 4_565 .
O8 Cu4 Cu3 84.03(9) 13_566 .
O5 Cu4 Cu3 83.77(9) 16_556 .
O9 Cu4 Cu3 83.58(9) . .
O18 Cu4 Cu3 178.45(12) . .
C1 O1 Cu1 125.7(3) . .
C1 O2 Cu2 120.3(3) . .
C2 O3 Cu3 123.0(3) . 2_655
C2 O4 Cu4 121.7(3) . 2_655
C9 O5 Cu4 122.0(3) . 14_456
C9 O6 Cu3 122.2(3) . 14_456
C10 O7 Cu3 122.1(3) . 13_566
C10 O8 Cu4 121.6(3) . 13_566
C17 O9 Cu4 122.6(3) . .
C17 O10 Cu3 123.2(3) . .
C18 O11 Cu2 124.7(3) . 9_566
C18 O12 Cu1 119.5(3) . 9_566
C25 N1 C7 123.1(5) . .
C25 N1 H1N 118.5 . .
C7 N1 H1N 118.5 . .
C25 N2 C28 127.1(7) . .
C25 N2 H2N 116.5 . .
C28 N2 H2N 116.5 . .
C26 N3 C15 126.0(5) . .
C26 N3 H3N 117.0 . .
C15 N3 H3N 117.0 . .
C26 N4 C30 127.2(6) . .
C26 N4 H4N 116.4 . .
C30 N4 H4N 116.4 . .
C27 N5 C32 126.1(8) . .
C27 N5 H5N 117.0 . .
C32 N5 H5N 117.0 . .
C27 N6 C23 124.7(7) . .
C27 N6 H6N 117.7 . .
C23 N6 H6N 117.7 . .
O1 C1 O2 125.8(4) . .
O1 C1 C3 117.3(4) . .
O2 C1 C3 116.9(3) . .
O3 C2 O4 126.7(4) . .
O3 C2 C5 116.3(4) . .
O4 C2 C5 117.0(4) . .
C8 C3 C4 120.6(4) . .
C8 C3 C1 118.8(4) . .
C4 C3 C1 120.6(4) . .
C5 C4 C3 118.8(4) . .
C5 C4 H4 120.6 . .
C3 C4 H4 120.6 . .
C6 C5 C4 120.4(4) . .
C6 C5 C2 120.7(4) . .
C4 C5 C2 118.8(4) . .
C5 C6 C7 120.9(4) . .
C5 C6 H6A 119.6 . .
C7 C6 H6A 119.6 . .
C8 C7 C6 119.0(4) . .
C8 C7 N1 122.5(5) . .
C6 C7 N1 118.5(4) . .
C7 C8 C3 120.2(4) . .
C7 C8 H8 119.9 . .
C3 C8 H8 119.9 . .
O6 C9 O5 127.1(4) . .
O6 C9 C11 115.7(4) . .
O5 C9 C11 117.2(4) . .
O7 C10 O8 127.8(4) . .
O7 C10 C13 115.6(4) . .
O8 C10 C13 116.5(4) . .
C12 C11 C16 120.2(4) . .
C12 C11 C9 120.5(4) . .
C16 C11 C9 119.2(4) . .
C11 C12 C13 120.4(4) . .
C11 C12 H12 119.8 . .
C13 C12 H12 119.8 . .
C14 C13 C12 119.9(4) . .
C14 C13 C10 119.8(4) . .
C12 C13 C10 120.2(4) . .
C15 C14 C13 120.2(5) . .
C15 C14 H14 119.9 . .
C13 C14 H14 119.9 . .
C14 C15 C16 120.0(5) . .
C14 C15 N3 117.1(5) . .
C16 C15 N3 122.9(5) . .
C11 C16 C15 119.2(5) . .
C11 C16 H16 120.4 . .
C15 C16 H16 120.4 . .
O10 C17 O9 125.8(4) . .
O10 C17 C19 117.3(4) . .
O9 C17 C19 116.8(4) . .
O12 C18 O11 127.7(4) . .
O12 C18 C21 117.5(4) . .
O11 C18 C21 114.7(4) . .
C24 C19 C20 120.1(5) . .
C24 C19 C17 120.0(4) . .
C20 C19 C17 119.8(4) . .
C21 C20 C19 120.6(4) . .
C21 C20 H20 119.7 . .
C19 C20 H20 119.7 . .
C20 C21 C22 120.1(4) . .
C20 C21 C18 120.6(4) . .
C22 C21 C18 119.3(4) . .
C23 C22 C21 118.1(5) . .
C23 C22 H22 120.9 . .
C21 C22 H22 120.9 . .
C24 C23 C22 120.9(5) . .
C24 C23 N6 123.4(6) . .
C22 C23 N6 115.7(6) . .
C19 C24 C23 119.7(5) . .
C19 C24 H24 120.1 . .
C23 C24 H24 120.1 . .
O13 C25 N2 121.6(6) . .
O13 C25 N1 123.6(6) . .
N2 C25 N1 114.8(6) . .
O14 C26 N3 124.9(6) . .
O14 C26 N4 123.0(6) . .
N3 C26 N4 111.7(6) . .
O15 C27 N5 121.0(7) . .
O15 C27 N6 123.5(8) . .
N5 C27 N6 114.9(8) . .
C29 C28 C33 121.2(7) . .
C29 C28 N2 117.5(6) . .
C33 C28 N2 121.1(6) . .
C28 C29 C30 119.0(7) . .
C28 C29 H29 120.5 . .
C30 C29 H29 120.5 . .
C31 C30 C29 121.0(7) . .
C31 C30 N4 116.9(7) . .
C29 C30 N4 121.8(7) . .
C30 C31 C32 121.5(8) . .
C30 C31 H31 119.3 . .
C32 C31 H31 119.3 . .
C31 C32 C33 120.1(7) . .
C31 C32 N5 126.8(8) . .
C33 C32 N5 112.9(7) . .
C28 C33 C32 116.5(7) . .
C28 C33 H33 121.8 . .
C32 C33 H33 121.8 . .

loop_
_geom_bond_atom_site_label_1
_geom_bond_atom_site_label_2
_geom_bond_distance
_geom_bond_site_symmetry_2
Cu1 O12 1.949(3) 9_566
Cu1 O12 1.949(3) 3_565
Cu1 O1 1.952(3) 11_556
Cu1 O1 1.952(3) .
Cu1 O16 2.142(4) .
Cu1 Cu2 2.6504(10) .
Cu2 O2 1.938(3) 11_556
Cu2 O2 1.938(3) .
Cu2 O11 1.957(3) 9_566
Cu2 O11 1.957(3) 3_565
Cu2 O17 2.132(5) .
Cu3 O6 1.947(3) 16_556
Cu3 O10 1.947(3) .
Cu3 O7 1.956(3) 13_566
Cu3 O3 1.960(3) 4_565
Cu3 O19 2.134(4) .
Cu3 Cu4 2.6467(7) .
Cu4 O4 1.947(3) 4_565
Cu4 O8 1.951(3) 13_566
Cu4 O5 1.961(3) 16_556
Cu4 O9 1.964(3) .
Cu4 O18 2.139(3) .
O1 C1 1.249(5) .
O2 C1 1.265(5) .
O3 C2 1.243(5) .
O3 Cu3 1.960(3) 2_655
O4 C2 1.261(5) .
O4 Cu4 1.947(3) 2_655
O5 C9 1.258(5) .
O5 Cu4 1.961(3) 14_456
O6 C9 1.248(5) .
O6 Cu3 1.947(3) 14_456
O7 C10 1.240(5) .
O7 Cu3 1.956(3) 13_566
O8 C10 1.257(5) .
O8 Cu4 1.951(3) 13_566
O9 C17 1.267(5) .
O10 C17 1.247(5) .
O11 C18 1.250(5) .
O11 Cu2 1.957(3) 9_566
O12 C18 1.247(5) .
O12 Cu1 1.948(3) 9_566
O13 C25 1.242(8) .
O14 C26 1.222(7) .
O15 C27 1.249(9) .
N1 C25 1.335(8) .
N1 C7 1.411(6) .
N1 H1N 0.8800 .
N2 C25 1.331(8) .
N2 C28 1.408(9) .
N2 H2N 0.8800 .
N3 C26 1.353(8) .
N3 C15 1.412(7) .
N3 H3N 0.8800 .
N4 C26 1.361(8) .
N4 C30 1.421(8) .
N4 H4N 0.8800 .
N5 C27 1.333(10) .
N5 C32 1.438(10) .
N5 H5N 0.8800 .
N6 C27 1.346(9) .
N6 C23 1.425(8) .
N6 H6N 0.8800 .
C1 C3 1.483(6) .
C2 C5 1.497(6) .
C3 C8 1.392(6) .
C3 C4 1.400(6) .
C4 C5 1.396(6) .
C4 H4 0.9500 .
C5 C6 1.372(7) .
C6 C7 1.408(7) .
C6 H6A 0.9500 .
C7 C8 1.383(7) .
C8 H8 0.9500 .
C9 C11 1.503(6) .
C10 C13 1.507(6) .
C11 C12 1.359(6) .
C11 C16 1.387(6) .
C12 C13 1.386(6) .
C12 H12 0.9500 .
C13 C14 1.375(6) .
C14 C15 1.366(7) .
C14 H14 0.9500 .
C15 C16 1.401(7) .
C16 H16 0.9500 .
C17 C19 1.479(6) .
C18 C21 1.496(6) .
C19 C24 1.370(7) .
C19 C20 1.391(6) .
C20 C21 1.369(6) .
C20 H20 0.9500 .
C21 C22 1.414(7) .
C22 C23 1.391(8) .
C22 H22 0.9500 .
C23 C24 1.390(8) .
C24 H24 0.9500 .
C28 C29 1.368(9) .
C28 C33 1.401(9) .
C29 C30 1.368(10) .
C29 H29 0.9500 .
C30 C31 1.329(9) .
C31 C32 1.346(10) .
C31 H31 0.9500 .
C32 C33 1.411(10) .
C33 H33 0.9500 .
